data_4105483
loop_
_publ_author_name
'Shao-Liang Zheng'
'Yizhong Wang'
'Zhipeng Yu'
'Qing Lin'
'Philip Coppens'

_publ_section_title
;
 Direct Observation of a Photoinduced Nonstabilized Nitrile Imine
 Structure in the Solid State
;
_journal_name_full 'Journal of the American Chemical Society'
_journal_page_first 18036
_journal_page_last 18037
_journal_paper_doi 10.1021/ja9094523
_journal_volume 131
_journal_year 2009
_chemical_formula_moiety 'C28 H20 N10 O4 Zn'
_chemical_formula_sum 'C28 H20 N10 O4 Zn'
_chemical_formula_weight 625.91
_chemical_name_common Zn(CO2C6H5-CN4-C6H4NH2)2
_chemical_name_systematic
; 
 ? 
;
_space_group_IT_number 15
_symmetry_cell_setting monoclinic
_symmetry_space_group_name_Hall '-C 2yc'
_symmetry_space_group_name_H-M 'C 1 2/c 1'
_atom_sites_solution_hydrogens geom
_atom_sites_solution_primary direct
_atom_sites_solution_secondary difmap
_audit_creation_method SHELXL-97
_cell_angle_alpha 90.00
_cell_angle_beta 90.990(10)
_cell_angle_gamma 90.00
_cell_formula_units_Z 4
_cell_length_a 17.751(7)
_cell_length_b 6.019(2)
_cell_length_c 23.625(9)
_cell_measurement_reflns_used 234
_cell_measurement_temperature 90(2)
_cell_measurement_theta_max 25
_cell_measurement_theta_min 2.5
_cell_volume 2523.8(16)
_computing_cell_refinement 'Bruker Saint v7.23A (Bruker, 2005)'
_computing_data_collection 'APEX2 (Bruker, 2004)'
_computing_data_reduction 'Bruker Saint v7.23A (Bruker, 2005)'
_computing_molecular_graphics 'Bruker SHELXTL'
_computing_publication_material 'Bruker SHELXTL'
_computing_structure_refinement 'SHELXL-97 (Sheldrick, 1997)'
_computing_structure_solution 'SHELXS-97 (Sheldrick, 1997)'
_diffrn_ambient_temperature 90(2)
_diffrn_detector_area_resol_mean 8.33
_diffrn_measured_fraction_theta_full 0.943
_diffrn_measured_fraction_theta_max 0.957
_diffrn_measurement_device_type 'Bruker SMART APEX2'
_diffrn_measurement_method \wand\f-scans
_diffrn_radiation_monochromator graphite
_diffrn_radiation_probe x-ray
_diffrn_radiation_type MoK\a
_diffrn_radiation_wavelength 0.71073
_diffrn_reflns_av_R_equivalents 0.1203
_diffrn_reflns_av_sigmaI/netI 0.2133
_diffrn_reflns_limit_h_max 21
_diffrn_reflns_limit_h_min -20
_diffrn_reflns_limit_k_max 7
_diffrn_reflns_limit_k_min -5
_diffrn_reflns_limit_l_max 20
_diffrn_reflns_limit_l_min -29
_diffrn_reflns_number 5412
_diffrn_reflns_theta_full 25.89
_diffrn_reflns_theta_max 25.89
_diffrn_reflns_theta_min 1.72
_diffrn_source rotating-anode
_diffrn_source_type 'RIGAKU RU-2000BEH'
_exptl_absorpt_coefficient_mu 1.034
_exptl_absorpt_correction_T_max 0.9897
_exptl_absorpt_correction_T_min 0.9219
_exptl_absorpt_correction_type multi-scan
_exptl_absorpt_process_details 'SADABS 2004/1 (Bruker, 2004)'
_exptl_crystal_colour colorless
_exptl_crystal_density_diffrn 1.647
_exptl_crystal_description Needle
_exptl_crystal_F_000 1280
_exptl_crystal_size_max 0.08
_exptl_crystal_size_mid 0.02
_exptl_crystal_size_min 0.01
_refine_diff_density_max 0.665
_refine_diff_density_min -1.282
_refine_diff_density_rms 0.122
_refine_ls_extinction_method none
_refine_ls_goodness_of_fit_ref 0.975
_refine_ls_hydrogen_treatment constr
_refine_ls_matrix_type full
_refine_ls_number_parameters 195
_refine_ls_number_reflns 2325
_refine_ls_number_restraints 0
_refine_ls_restrained_S_all 0.975
_refine_ls_R_factor_all 0.2136
_refine_ls_R_factor_gt 0.0649
_refine_ls_shift/su_max 0.000
_refine_ls_shift/su_mean 0.000
_refine_ls_structure_factor_coef Fsqd
_refine_ls_weighting_details 'calc w=1/[\s^2^(Fo^2^)+(0.0877P)^2^+0.0000P] where P=(Fo^2^+2Fc^2^)/3'
_refine_ls_weighting_scheme calc
_refine_ls_wR_factor_gt 0.1382
_refine_ls_wR_factor_ref 0.2104
_reflns_number_gt 989
_reflns_number_total 2365
_reflns_threshold_expression >2sigma(I)
_cod_data_source_file ja9094523_si_002.cif
_cod_data_source_block Zn(CO2C6H5-CN4-C6H4NH2)2
_cod_original_cell_volume 2523.6(17)
_cod_database_code 4105483

loop_
_symmetry_equiv_pos_as_xyz
'x, y, z'
'-x, y, -z+1/2'
'x+1/2, y+1/2, z'
'-x+1/2, y+1/2, -z+1/2'
'-x, -y, -z'
'x, -y, z-1/2'
'-x+1/2, -y+1/2, -z'
'x+1/2, -y+1/2, z-1/2'

loop_
_atom_site_label
_atom_site_type_symbol
_atom_site_fract_x
_atom_site_fract_y
_atom_site_fract_z
_atom_site_U_iso_or_equiv
_atom_site_adp_type
_atom_site_occupancy
_atom_site_symmetry_multiplicity
_atom_site_calc_flag
_atom_site_refinement_flags
Zn1 Zn 0.5000 0.0269(2) -0.2500 0.0364(6) Uani 1 2 d S
O1 O 0.4660(3) 0.1521(9) -0.1810(2) 0.0356(16) Uani 1 1 d .
O2 O 0.5565(4) 0.4062(10) -0.1829(2) 0.0377(16) Uani 1 1 d .
N1 N 0.3129(4) 0.6156(12) 0.0641(3) 0.0344(19) Uani 1 1 d .
N2 N 0.3004(4) 0.7694(12) 0.1041(3) 0.0313(18) Uani 1 1 d .
N3 N 0.3430(4) 0.9472(13) 0.1012(3) 0.0392(19) Uani 1 1 d .
N4 N 0.3861(4) 0.9156(11) 0.0565(3) 0.041(2) Uani 1 1 d .
N5 N 0.0923(4) 0.6526(11) 0.2775(2) 0.0301(18) Uani 1 1 d .
H5NA H 0.1119 0.5688 0.3045 0.036 Uiso 1 1 d R
H5NB H 0.0744 0.7833 0.2871 0.036 Uiso 1 1 d R
C1 C 0.5019(5) 0.3191(14) -0.1607(3) 0.031(2) Uani 1 1 d .
C2 C 0.4688(5) 0.4232(13) -0.1084(3) 0.029(2) Uani 1 1 d .
C3 C 0.4907(5) 0.6290(13) -0.0902(3) 0.030(2) Uani 1 1 d .
H3A H 0.5294 0.7060 -0.1093 0.036 Uiso 1 1 calc R
C4 C 0.4568(5) 0.7259(14) -0.0438(3) 0.033(2) Uani 1 1 d .
H4A H 0.4717 0.8702 -0.0318 0.040 Uiso 1 1 calc R
C5 C 0.4015(5) 0.6137(14) -0.0152(3) 0.032(2) Uani 1 1 d .
C6 C 0.3800(5) 0.4024(15) -0.0331(3) 0.038(2) Uani 1 1 d .
H6A H 0.3426 0.3231 -0.0132 0.045 Uiso 1 1 calc R
C7 C 0.4129(5) 0.3085(14) -0.0796(3) 0.031(2) Uani 1 1 d .
H7A H 0.3975 0.1653 -0.0922 0.038 Uiso 1 1 calc R
C8 C 0.3661(5) 0.7179(14) 0.0348(3) 0.030(2) Uani 1 1 d .
C9 C 0.2472(5) 0.7365(15) 0.1482(3) 0.031(2) Uani 1 1 d .
C10 C 0.2038(5) 0.9143(14) 0.1641(3) 0.034(2) Uani 1 1 d .
H10A H 0.2085 1.0540 0.1458 0.041 Uiso 1 1 calc R
C11 C 0.1532(5) 0.8854(14) 0.2072(3) 0.034(2) Uani 1 1 d .
H11A H 0.1221 1.0055 0.2184 0.041 Uiso 1 1 calc R
C12 C 0.1477(5) 0.6825(15) 0.2342(3) 0.033(2) Uani 1 1 d .
C13 C 0.1912(4) 0.5038(14) 0.2177(3) 0.030(2) Uani 1 1 d .
H13A H 0.1863 0.3640 0.2359 0.036 Uiso 1 1 calc R
C14 C 0.2421(5) 0.5302(14) 0.1742(3) 0.032(2) Uani 1 1 d .
H14A H 0.2727 0.4098 0.1625 0.038 Uiso 1 1 calc R

loop_
_atom_site_aniso_label
_atom_site_aniso_U_11
_atom_site_aniso_U_22
_atom_site_aniso_U_33
_atom_site_aniso_U_23
_atom_site_aniso_U_13
_atom_site_aniso_U_12
Zn1 0.0551(11) 0.0297(11) 0.0242(8) 0.000 -0.0048(7) 0.000
O1 0.048(4) 0.033(4) 0.026(3) -0.009(3) -0.002(3) -0.002(3)
O2 0.054(5) 0.029(4) 0.030(3) 0.002(3) 0.000(3) -0.001(3)
N1 0.050(5) 0.030(5) 0.023(4) -0.001(3) -0.006(4) 0.005(4)
N2 0.042(5) 0.029(5) 0.023(4) -0.005(3) -0.008(4) -0.003(4)
N3 0.043(5) 0.041(6) 0.033(4) -0.003(4) 0.002(4) -0.004(4)
N4 0.060(6) 0.027(5) 0.035(5) -0.002(3) 0.001(4) 0.001(4)
N5 0.050(5) 0.021(4) 0.019(4) 0.001(3) -0.002(3) 0.002(3)
C1 0.049(6) 0.016(6) 0.027(5) 0.004(4) -0.005(5) 0.007(4)
C2 0.040(6) 0.016(5) 0.032(5) 0.001(4) -0.006(4) -0.004(4)
C3 0.043(6) 0.020(5) 0.026(5) 0.003(4) -0.004(4) -0.001(4)
C4 0.048(6) 0.022(5) 0.030(5) -0.008(4) 0.001(5) -0.004(4)
C5 0.046(6) 0.020(6) 0.030(5) -0.002(4) -0.004(4) 0.001(4)
C6 0.053(7) 0.034(6) 0.026(5) 0.002(4) 0.000(5) 0.002(4)
C7 0.048(6) 0.020(5) 0.026(5) -0.001(4) -0.008(4) -0.002(4)
C8 0.043(6) 0.022(6) 0.025(5) 0.000(4) -0.004(4) -0.002(4)
C9 0.044(6) 0.032(6) 0.018(4) -0.001(4) -0.003(4) 0.001(4)
C10 0.049(6) 0.031(6) 0.023(5) 0.007(4) -0.004(4) 0.001(4)
C11 0.051(6) 0.027(6) 0.023(5) -0.002(4) -0.003(4) 0.004(4)
C12 0.044(6) 0.033(6) 0.022(5) -0.001(4) -0.007(4) 0.001(4)
C13 0.043(5) 0.023(5) 0.024(4) 0.007(4) -0.004(4) -0.004(4)
C14 0.046(6) 0.026(6) 0.023(4) -0.004(4) -0.005(4) 0.004(4)

loop_
_atom_type_symbol
_atom_type_description
_atom_type_scat_dispersion_real
_atom_type_scat_dispersion_imag
_atom_type_scat_source
C C 0.0033 0.0016 'International Tables Vol C Tables 4.2.6.8 and 6.1.1.4'
H H 0.0000 0.0000 'International Tables Vol C Tables 4.2.6.8 and 6.1.1.4'
N N 0.0061 0.0033 'International Tables Vol C Tables 4.2.6.8 and 6.1.1.4'
O O 0.0106 0.0060 'International Tables Vol C Tables 4.2.6.8 and 6.1.1.4'
Zn Zn 0.2839 1.4301 'International Tables Vol C Tables 4.2.6.8 and 6.1.1.4'

loop_
_geom_angle_atom_site_label_1
_geom_angle_atom_site_label_2
_geom_angle_atom_site_label_3
_geom_angle
_geom_angle_site_symmetry_1
_geom_angle_site_symmetry_3
O1 Zn1 O1 133.4(4) . 2_654
O1 Zn1 N5 101.5(2) . 8
O1 Zn1 N5 102.5(2) 2_654 8
O1 Zn1 N5 102.5(2) . 7
O1 Zn1 N5 101.5(2) 2_654 7
N5 Zn1 N5 116.7(4) 8 7
C1 O1 Zn1 117.9(6) . .
C8 N1 N2 100.0(7) . .
N3 N2 N1 114.9(7) . .
N3 N2 C9 122.6(7) . .
N1 N2 C9 122.4(7) . .
N2 N3 N4 105.4(7) . .
N3 N4 C8 106.2(7) . .
C12 N5 Zn1 113.0(5) . 7
C12 N5 H5NA 108.6 . .
Zn1 N5 H5NA 103.3 7 .
C12 N5 H5NB 109.0 . .
Zn1 N5 H5NB 105.1 7 .
H5NA N5 H5NB 117.8 . .
O2 C1 O1 124.6(8) . .
O2 C1 C2 119.6(8) . .
O1 C1 C2 115.6(8) . .
C3 C2 C7 119.8(8) . .
C3 C2 C1 121.3(8) . .
C7 C2 C1 118.8(8) . .
C2 C3 C4 120.3(8) . .
C2 C3 H3A 119.9 . .
C4 C3 H3A 119.9 . .
C5 C4 C3 120.2(8) . .
C5 C4 H4A 119.9 . .
C3 C4 H4A 119.9 . .
C4 C5 C6 119.6(8) . .
C4 C5 C8 119.8(8) . .
C6 C5 C8 120.6(8) . .
C7 C6 C5 120.0(9) . .
C7 C6 H6A 120.0 . .
C5 C6 H6A 120.0 . .
C6 C7 C2 120.1(8) . .
C6 C7 H7A 120.0 . .
C2 C7 H7A 120.0 . .
N1 C8 N4 113.4(8) . .
N1 C8 C5 122.1(8) . .
N4 C8 C5 124.4(8) . .
C10 C9 C14 122.2(9) . .
C10 C9 N2 118.1(8) . .
C14 C9 N2 119.7(8) . .
C9 C10 C11 118.6(8) . .
C9 C10 H10A 120.7 . .
C11 C10 H10A 120.7 . .
C10 C11 C12 120.3(8) . .
C10 C11 H11A 119.8 . .
C12 C11 H11A 119.8 . .
C11 C12 C13 120.7(9) . .
C11 C12 N5 119.5(8) . .
C13 C12 N5 119.6(8) . .
C12 C13 C14 119.6(8) . .
C12 C13 H13A 120.2 . .
C14 C13 H13A 120.2 . .
C13 C14 C9 118.6(8) . .
C13 C14 H14A 120.7 . .
C9 C14 H14A 120.7 . .

loop_
_geom_bond_atom_site_label_1
_geom_bond_atom_site_label_2
_geom_bond_distance
_geom_bond_site_symmetry_2
Zn1 O1 1.904(5) .
Zn1 O1 1.904(5) 2_654
Zn1 N5 2.059(6) 8
Zn1 N5 2.059(6) 7
O1 C1 1.278(9) .
O2 C1 1.228(10) .
N1 C8 1.330(11) .
N1 N2 1.345(9) .
N2 N3 1.313(9) .
N2 C9 1.430(10) .
N3 N4 1.328(9) .
N4 C8 1.341(10) .
N5 C12 1.441(10) .
N5 Zn1 2.059(6) 7
N5 H5NA 0.8802 .
N5 H5NB 0.8798 .
C1 C2 1.515(12) .
C2 C3 1.365(10) .
C2 C7 1.395(11) .
C3 C4 1.387(11) .
C3 H3A 0.9500 .
C4 C5 1.377(12) .
C4 H4A 0.9500 .
C5 C6 1.391(11) .
C5 C8 1.488(12) .
C6 C7 1.374(11) .
C6 H6A 0.9500 .
C7 H7A 0.9500 .
C9 C10 1.375(12) .
C9 C14 1.389(12) .
C10 C11 1.381(11) .
C10 H10A 0.9500 .
C11 C12 1.382(11) .
C11 H11A 0.9500 .
C12 C13 1.386(11) .
C13 C14 1.388(11) .
C13 H13A 0.9500 .
C14 H14A 0.9500 .

loop_
_geom_hbond_atom_site_label_D
_geom_hbond_atom_site_label_H
_geom_hbond_atom_site_label_A
_geom_hbond_distance_DH
_geom_hbond_distance_HA
_geom_hbond_distance_DA
_geom_hbond_angle_DHA
_geom_hbond_site_symmetry_A
N5 H5NA N3 0.88 2.46 3.308(9) 160.6 4_545
N5 H5NB O2 0.88 2.03 2.889(9) 167.0 8_466

loop_
_geom_torsion_atom_site_label_1
_geom_torsion_atom_site_label_2
_geom_torsion_atom_site_label_3
_geom_torsion_atom_site_label_4
_geom_torsion
_geom_torsion_site_symmetry_1
O1 Zn1 O1 C1 -42.2(5) 2_654
N5 Zn1 O1 C1 77.5(6) 8
N5 Zn1 O1 C1 -161.6(6) 7
C8 N1 N2 N3 -1.7(8) .
C8 N1 N2 C9 -178.9(7) .
N1 N2 N3 N4 0.9(9) .
C9 N2 N3 N4 178.1(7) .
N2 N3 N4 C8 0.3(8) .
Zn1 O1 C1 O2 0.7(11) .
Zn1 O1 C1 C2 175.3(5) .
O2 C1 C2 C3 10.0(12) .
O1 C1 C2 C3 -164.9(7) .
O2 C1 C2 C7 -172.2(7) .
O1 C1 C2 C7 12.9(11) .
C7 C2 C3 C4 -1.2(11) .
C1 C2 C3 C4 176.6(8) .
C2 C3 C4 C5 1.2(12) .
C3 C4 C5 C6 0.0(12) .
C3 C4 C5 C8 179.2(7) .
C4 C5 C6 C7 -1.1(12) .
C8 C5 C6 C7 179.7(8) .
C5 C6 C7 C2 1.1(12) .
C3 C2 C7 C6 0.0(12) .
C1 C2 C7 C6 -177.8(8) .
N2 N1 C8 N4 1.8(9) .
N2 N1 C8 C5 179.0(7) .
N3 N4 C8 N1 -1.4(9) .
N3 N4 C8 C5 -178.5(7) .
C4 C5 C8 N1 -179.5(8) .
C6 C5 C8 N1 -0.3(12) .
C4 C5 C8 N4 -2.7(13) .
C6 C5 C8 N4 176.6(7) .
N3 N2 C9 C10 42.4(11) .
N1 N2 C9 C10 -140.6(8) .
N3 N2 C9 C14 -136.1(8) .
N1 N2 C9 C14 40.9(10) .
C14 C9 C10 C11 -0.4(12) .
N2 C9 C10 C11 -178.9(7) .
C9 C10 C11 C12 1.1(12) .
C10 C11 C12 C13 -1.6(12) .
C10 C11 C12 N5 -177.4(7) .
Zn1 N5 C12 C11 103.6(7) 7
Zn1 N5 C12 C13 -72.2(8) 7
C11 C12 C13 C14 1.3(12) .
N5 C12 C13 C14 177.1(6) .
C12 C13 C14 C9 -0.6(11) .
C10 C9 C14 C13 0.1(11) .
N2 C9 C14 C13 178.6(6) .
